data_4308946
loop_
_publ_author_name
'Benjamin R. Dible'
'Matthew S. Sigman'
'Atta M. Arif'

_publ_contact_author_address
;Department of Chemistry
University of Utah
315 South 1400 East
Salt Lake City, Utah 84112-8500
;
_publ_contact_author_email sigman@chem.utah.edu
_publ_contact_author_name 'Matthew S. Sigman'
_publ_contact_author_phone 801-585-0774
_publ_section_title
;
Oxygen-Induced Ligand Dehydrogenation of a Planar Bis-\m-Chloronickel(I)
Dimer Featuring an NHC Ligand
;
_journal_name_full 'Inorganic Chemistry'
_journal_page_first 3774
_journal_page_last 3776
_journal_paper_doi 10.1021/ic050445u
_journal_volume 44
_journal_year 2005
_chemical_formula_moiety 'C54 H72 Cl2 N4 Ni2 O2'
_chemical_formula_sum 'C54 H72 Cl2 N4 Ni2 O2'
_chemical_formula_weight 997.48
_chemical_name_systematic
; 
 ? 
;
_space_group_IT_number 14
_symmetry_cell_setting monoclinic
_symmetry_space_group_name_Hall '-P 2yn'
_symmetry_space_group_name_H-M 'P 1 21/n 1'
_atom_sites_solution_hydrogens geom
_atom_sites_solution_primary direct
_atom_sites_solution_secondary difmap
_audit_creation_method SHELXL-97
_cell_angle_alpha 90.00
_cell_angle_beta 96.1062(8)
_cell_angle_gamma 90.00
_cell_formula_units_Z 2
_cell_length_a 13.8111(3)
_cell_length_b 12.0972(3)
_cell_length_c 16.1129(5)
_cell_measurement_reflns_used 5817
_cell_measurement_temperature 150(1)
_cell_measurement_theta_max 27.485
_cell_measurement_theta_min 1.018
_cell_volume 2676.80(12)
_computing_cell_refinement DENZO-SMN
_computing_data_collection 'Nonius COLLECT'
_computing_data_reduction DENZO-SMN
_computing_molecular_graphics 'WinGX, Ortep3'
_computing_structure_refinement 'SHELXL-97 (Sheldrick, 1997)'
_computing_structure_solution SIR97
_diffrn_ambient_temperature 150(1)
_diffrn_measured_fraction_theta_full 0.988
_diffrn_measured_fraction_theta_max 0.988
_diffrn_measurement_device_type 'Nonius KappaCCD Diffractometer'
_diffrn_measurement_method 'Phi and Omega scan'
_diffrn_radiation_monochromator graphite
_diffrn_radiation_source 'fine-focus sealed tube'
_diffrn_radiation_type MoK\a
_diffrn_radiation_wavelength 0.71073
_diffrn_reflns_av_R_equivalents 0.0242
_diffrn_reflns_av_sigmaI/netI 0.0480
_diffrn_reflns_limit_h_max 17
_diffrn_reflns_limit_h_min -17
_diffrn_reflns_limit_k_max 13
_diffrn_reflns_limit_k_min -15
_diffrn_reflns_limit_l_max 20
_diffrn_reflns_limit_l_min -20
_diffrn_reflns_number 10861
_diffrn_reflns_theta_full 27.47
_diffrn_reflns_theta_max 27.47
_diffrn_reflns_theta_min 3.51
_exptl_absorpt_coefficient_mu 0.845
_exptl_absorpt_correction_T_max 0.9203
_exptl_absorpt_correction_T_min 0.8492
_exptl_absorpt_correction_type multi-scan
_exptl_absorpt_process_details 'DENZO-SMN (Otwinowski & Minor, 1997)'
_exptl_crystal_colour red
_exptl_crystal_density_diffrn 1.238
_exptl_crystal_density_method 'not measured'
_exptl_crystal_description prism
_exptl_crystal_F_000 1060
_exptl_crystal_size_max 0.20
_exptl_crystal_size_mid 0.19
_exptl_crystal_size_min 0.10
_refine_diff_density_max 0.715
_refine_diff_density_min -0.454
_refine_diff_density_rms 0.049
_refine_ls_extinction_coef 0.0036(6)
_refine_ls_extinction_expression Fc^*^=kFc[1+0.001xFc^2^\l^3^/sin(2\q)]^-1/4^
_refine_ls_extinction_method SHELXL
_refine_ls_goodness_of_fit_ref 1.042
_refine_ls_hydrogen_treatment mixed
_refine_ls_matrix_type full
_refine_ls_number_parameters 475
_refine_ls_number_reflns 6055
_refine_ls_number_restraints 4
_refine_ls_restrained_S_all 1.042
_refine_ls_R_factor_all 0.0635
_refine_ls_R_factor_gt 0.0402
_refine_ls_shift/su_max 0.001
_refine_ls_shift/su_mean 0.000
_refine_ls_structure_factor_coef Fsqd
_refine_ls_weighting_details 'calc w=1/[\s^2^(Fo^2^)+(0.0227P)^2^+1.7390P] where P=(Fo^2^+2Fc^2^)/3'
_refine_ls_weighting_scheme calc
_refine_ls_wR_factor_gt 0.0861
_refine_ls_wR_factor_ref 0.0949
_reflns_number_gt 4530
_reflns_number_total 6055
_reflns_threshold_expression >2sigma(I)
_cod_data_source_file ic050445usi20050420_115959_4.cif
_cod_data_source_block mss013
_cod_depositor_comments
;
The following automatic conversions were performed:
'_exptl_absorpt_correction_type' value 'Multi-scan' changed to
'multi-scan' according to
'/home/saulius/struct/CIF-dictionaries/cif_core.dic' dictionary named
'cif_core.dic' version 2.4.1 from 2010-06-29.

Automatic conversion script
Id: cif_fix_enum 1527 2010-12-29 10:47:43Z saulius 
;
_cod_database_code 4308946

loop_
_symmetry_equiv_pos_as_xyz
'x, y, z'
'-x+1/2, y+1/2, -z+1/2'
'-x, -y, -z'
'x-1/2, -y-1/2, z-1/2'

loop_
_atom_site_label
_atom_site_type_symbol
_atom_site_fract_x
_atom_site_fract_y
_atom_site_fract_z
_atom_site_U_iso_or_equiv
_atom_site_adp_type
_atom_site_occupancy
_atom_site_symmetry_multiplicity
_atom_site_calc_flag
_atom_site_refinement_flags
_atom_site_disorder_assembly
_atom_site_disorder_group
Ni1 Ni 0.516895(17) 0.50428(2) 0.088110(15) 0.02996(10) Uani 1 1 d . . .
Cl1 Cl 0.6417(3) 0.5570(2) 0.1664(2) 0.0520(7) Uani 0.50 1 d P A 1
Cl1' Cl 0.6488(3) 0.5114(2) 0.1736(2) 0.0533(8) Uani 0.50 1 d P A 2
O1 O 0.5848(8) 0.5301(8) -0.0028(8) 0.0322(17) Uani 0.50 1 d PD . 1
H1 H 0.568(4) 0.592(3) -0.019(3) 0.048(18) Uiso 0.50 1 d PD B 1
O1' O 0.4121(11) 0.5070(8) 0.0090(10) 0.047(3) Uani 0.50 1 d PD . 2
H1' H 0.367(3) 0.463(4) 0.004(3) 0.032(16) Uiso 0.50 1 d PD C 2
N1 N 0.36380(12) 0.55212(14) 0.19295(11) 0.0303(4) Uani 1 1 d . . .
N2 N 0.43599(12) 0.39930(14) 0.22659(10) 0.0304(4) Uani 1 1 d . . .
C1 C 0.40022(17) 0.74840(19) 0.17992(14) 0.0400(5) Uani 1 1 d . . .
C2 C 0.3781(2) 0.8484(2) 0.13843(19) 0.0527(7) Uani 1 1 d . A .
C3 C 0.3026(2) 0.8554(3) 0.07533(19) 0.0588(8) Uani 1 1 d . . .
C4 C 0.2452(2) 0.7661(2) 0.05266(17) 0.0533(7) Uani 1 1 d . A .
C5 C 0.26223(17) 0.6640(2) 0.09169(14) 0.0422(6) Uani 1 1 d . . .
C6 C 0.34123(16) 0.65820(18) 0.15403(13) 0.0341(5) Uani 1 1 d . A .
C7 C 0.4818(2) 0.7389(2) 0.25049(16) 0.0491(6) Uani 1 1 d . A .
C8 C 0.4415(3) 0.7522(4) 0.3349(2) 0.0742(10) Uani 1 1 d . . .
C9 C 0.5646(3) 0.8199(4) 0.2440(2) 0.0755(10) Uani 1 1 d . . .
C10 C 0.19388(19) 0.5671(2) 0.07020(17) 0.0531(7) Uani 1 1 d . A .
C11 C 0.1029(2) 0.5769(3) 0.1168(2) 0.0655(8) Uani 1 1 d . . .
C12 C 0.1656(3) 0.5542(4) -0.0238(2) 0.0791(11) Uani 1 1 d . . .
C13 C 0.31632(16) 0.50530(19) 0.25618(14) 0.0365(5) Uani 1 1 d . A .
C14 C 0.36134(16) 0.4101(2) 0.27681(14) 0.0368(5) Uani 1 1 d . A .
C15 C 0.43840(14) 0.48651(17) 0.17375(12) 0.0284(4) Uani 1 1 d . A .
C16 C 0.50313(15) 0.30723(18) 0.23165(14) 0.0335(5) Uani 1 1 d . A .
C17 C 0.57492(16) 0.3030(2) 0.29965(15) 0.0427(6) Uani 1 1 d . . .
C18 C 0.63611(19) 0.2106(3) 0.3049(2) 0.0567(7) Uani 1 1 d . A .
C19 C 0.6267(2) 0.1292(3) 0.2457(2) 0.0616(8) Uani 1 1 d . . .
C20 C 0.5572(2) 0.1371(2) 0.17826(19) 0.0526(7) Uani 1 1 d . A .
C21 C 0.49250(16) 0.22608(19) 0.16942(15) 0.0392(5) Uani 1 1 d . . .
C22 C 0.5893(2) 0.3934(3) 0.36458(16) 0.0543(7) Uani 1 1 d . A .
C23 C 0.5533(3) 0.3587(4) 0.4470(2) 0.0732(9) Uani 1 1 d . . .
C24 C 0.6967(3) 0.4304(4) 0.3789(3) 0.0823(11) Uani 1 1 d . . .
C25 C 0.41483(18) 0.2316(2) 0.09671(15) 0.0437(6) Uani 1 1 d D A .
H25 H 0.395(3) 0.314(3) 0.085(2) 0.022(10) Uiso 0.50 1 d P D 1
C26 C 0.3256(6) 0.1739(6) 0.1171(5) 0.0434(17) Uani 0.50 1 d P A 1
H26A H 0.304(4) 0.198(6) 0.168(4) 0.053(18) Uiso 0.50 1 d P E 1
H26B H 0.341(4) 0.100(5) 0.121(4) 0.066(18) Uiso 0.50 1 d P F 1
H26C H 0.282(5) 0.171(6) 0.066(5) 0.060(19) Uiso 0.50 1 d P G 1
C26' C 0.3193(6) 0.2330(9) 0.1082(7) 0.073(3) Uani 0.50 1 d PD A 2
H26D H 0.297(4) 0.249(4) 0.160(4) 0.047(17) Uiso 0.50 1 d PD H 2
H26E H 0.269(4) 0.224(5) 0.066(4) 0.038(15) Uiso 0.50 1 d PD I 2
C27 C 0.4482(3) 0.1974(4) 0.0143(2) 0.0673(9) Uani 1 1 d D . .
H2 H 0.4147(19) 0.907(2) 0.1583(16) 0.051(8) Uiso 1 1 d . . .
H3 H 0.2935(19) 0.922(2) 0.0522(17) 0.057(8) Uiso 1 1 d . . .
H4 H 0.192(2) 0.773(3) 0.008(2) 0.086(10) Uiso 1 1 d . . .
H7 H 0.5084(17) 0.669(2) 0.2500(15) 0.043(7) Uiso 1 1 d . . .
H8A H 0.497(3) 0.739(3) 0.375(2) 0.083(11) Uiso 1 1 d . . .
H8B H 0.419(3) 0.835(4) 0.341(2) 0.112(14) Uiso 1 1 d . . .
H8C H 0.391(3) 0.689(3) 0.343(2) 0.090(11) Uiso 1 1 d . . .
H9A H 0.623(2) 0.798(2) 0.2876(18) 0.060(8) Uiso 1 1 d . . .
H9B H 0.547(3) 0.902(4) 0.255(3) 0.126(16) Uiso 1 1 d . . .
H9C H 0.589(2) 0.820(3) 0.193(2) 0.087(11) Uiso 1 1 d . . .
H10 H 0.2319(19) 0.499(2) 0.0856(17) 0.053(7) Uiso 1 1 d . . .
H11A H 0.069(2) 0.649(3) 0.096(2) 0.085(10) Uiso 1 1 d . . .
H11B H 0.053(3) 0.512(3) 0.102(2) 0.086(11) Uiso 1 1 d . . .
H11C H 0.123(2) 0.577(3) 0.183(2) 0.078(10) Uiso 1 1 d . . .
H12A H 0.126(3) 0.474(3) -0.036(3) 0.117 Uiso 1 1 d . . .
H12B H 0.120(3) 0.608(4) -0.042(3) 0.117 Uiso 1 1 d . . .
H12C H 0.228(3) 0.570(3) -0.057(2) 0.117 Uiso 1 1 d . . .
H13 H 0.2668(18) 0.543(2) 0.2774(15) 0.042(7) Uiso 1 1 d . . .
H14 H 0.3496(17) 0.356(2) 0.3156(15) 0.042(7) Uiso 1 1 d . . .
H18 H 0.687(2) 0.210(2) 0.3493(18) 0.065(8) Uiso 1 1 d . . .
H19 H 0.670(2) 0.068(3) 0.2498(19) 0.075(9) Uiso 1 1 d . . .
H20 H 0.5518(19) 0.085(2) 0.1363(17) 0.055(8) Uiso 1 1 d . . .
H22 H 0.5508(18) 0.457(2) 0.3447(16) 0.048(7) Uiso 1 1 d . . .
H23A H 0.477(3) 0.334(3) 0.440(2) 0.086(10) Uiso 1 1 d . . .
H23B H 0.585(2) 0.294(3) 0.464(2) 0.073(10) Uiso 1 1 d . . .
H23C H 0.564(2) 0.420(3) 0.492(2) 0.082(10) Uiso 1 1 d . . .
H24A H 0.725(3) 0.448(4) 0.320(3) 0.130(15) Uiso 1 1 d . . .
H24B H 0.741(3) 0.366(4) 0.410(3) 0.120(14) Uiso 1 1 d . . .
H24C H 0.693(3) 0.498(3) 0.412(3) 0.117(16) Uiso 1 1 d . . .
H27A H 0.511(3) 0.231(3) 0.003(2) 0.083(11) Uiso 1 1 d . . .
H27B H 0.400(2) 0.209(2) -0.0287(19) 0.067(9) Uiso 1 1 d . . .
H27C H 0.460(2) 0.116(3) 0.0167(19) 0.074(10) Uiso 1 1 d . . .

loop_
_atom_site_aniso_label
_atom_site_aniso_U_11
_atom_site_aniso_U_22
_atom_site_aniso_U_33
_atom_site_aniso_U_23
_atom_site_aniso_U_13
_atom_site_aniso_U_12
Ni1 0.02301(15) 0.04360(18) 0.02286(15) 0.00260(12) 0.00057(10) -0.00121(11)
Cl1 0.0279(8) 0.0867(19) 0.0405(14) -0.0141(14) -0.0007(8) -0.0083(13)
Cl1' 0.0280(9) 0.102(2) 0.0282(7) 0.0086(16) -0.0058(6) -0.0140(15)
O1 0.020(3) 0.057(5) 0.018(3) 0.006(4) -0.0018(19) -0.008(4)
O1' 0.040(3) 0.074(7) 0.026(3) -0.006(5) 0.0054(19) -0.002(5)
N1 0.0285(9) 0.0341(9) 0.0282(9) 0.0006(7) 0.0024(7) 0.0030(7)
N2 0.0251(9) 0.0377(10) 0.0281(9) 0.0007(8) 0.0019(7) 0.0027(7)
C1 0.0459(14) 0.0399(13) 0.0369(13) 0.0019(10) 0.0168(10) 0.0008(10)
C2 0.0605(17) 0.0406(14) 0.0619(18) 0.0030(13) 0.0293(15) 0.0003(13)
C3 0.067(2) 0.0544(18) 0.0592(19) 0.0244(15) 0.0277(15) 0.0260(15)
C4 0.0549(17) 0.0624(18) 0.0434(15) 0.0073(13) 0.0093(13) 0.0246(14)
C5 0.0422(13) 0.0498(14) 0.0349(13) -0.0018(11) 0.0054(10) 0.0200(11)
C6 0.0373(12) 0.0370(12) 0.0290(11) 0.0004(9) 0.0083(9) 0.0082(9)
C7 0.0532(16) 0.0489(16) 0.0454(15) -0.0032(12) 0.0061(12) -0.0157(12)
C8 0.081(2) 0.098(3) 0.0439(18) -0.0080(18) 0.0085(17) -0.033(2)
C9 0.071(2) 0.096(3) 0.060(2) -0.005(2) 0.0091(18) -0.040(2)
C10 0.0429(14) 0.0585(17) 0.0541(17) -0.0153(13) -0.0124(12) 0.0177(12)
C11 0.0466(17) 0.067(2) 0.082(3) -0.0056(18) 0.0030(16) 0.0023(15)
C12 0.060(2) 0.107(3) 0.064(2) -0.028(2) -0.0211(16) 0.033(2)
C13 0.0312(11) 0.0451(13) 0.0348(12) 0.0016(10) 0.0107(9) 0.0022(10)
C14 0.0322(12) 0.0445(13) 0.0349(12) 0.0055(10) 0.0095(9) 0.0019(10)
C15 0.0225(9) 0.0385(11) 0.0230(10) -0.0011(9) -0.0028(7) 0.0010(8)
C16 0.0256(10) 0.0389(12) 0.0362(12) 0.0066(9) 0.0042(9) 0.0053(9)
C17 0.0339(12) 0.0544(15) 0.0386(13) 0.0111(11) -0.0020(10) 0.0029(10)
C18 0.0384(14) 0.0681(19) 0.0609(18) 0.0163(15) -0.0081(13) 0.0121(13)
C19 0.0438(16) 0.0579(18) 0.082(2) 0.0108(16) 0.0010(15) 0.0212(13)
C20 0.0479(15) 0.0454(15) 0.0653(19) -0.0050(14) 0.0093(13) 0.0104(12)
C21 0.0337(12) 0.0429(13) 0.0413(13) 0.0015(10) 0.0060(10) 0.0042(10)
C22 0.0487(15) 0.0706(19) 0.0400(15) 0.0008(13) -0.0118(12) 0.0000(13)
C23 0.079(3) 0.095(3) 0.0445(18) -0.0038(18) 0.0027(16) 0.000(2)
C24 0.063(2) 0.117(3) 0.061(2) -0.003(2) -0.0181(18) -0.023(2)
C25 0.0427(14) 0.0456(14) 0.0420(14) -0.0068(11) 0.0011(11) -0.0022(11)
C26 0.043(3) 0.040(4) 0.047(4) -0.001(3) 0.006(3) -0.013(3)
C26' 0.042(4) 0.102(8) 0.072(6) -0.036(6) -0.002(4) -0.017(5)
C27 0.064(2) 0.090(3) 0.0475(18) -0.0143(17) 0.0055(16) 0.0002(19)

loop_
_atom_type_symbol
_atom_type_description
_atom_type_scat_dispersion_real
_atom_type_scat_dispersion_imag
_atom_type_scat_source
C C 0.0033 0.0016 'International Tables Vol C Tables 4.2.6.8 and 6.1.1.4'
H H 0.0000 0.0000 'International Tables Vol C Tables 4.2.6.8 and 6.1.1.4'
N N 0.0061 0.0033 'International Tables Vol C Tables 4.2.6.8 and 6.1.1.4'
O O 0.0106 0.0060 'International Tables Vol C Tables 4.2.6.8 and 6.1.1.4'
Cl Cl 0.1484 0.1585 'International Tables Vol C Tables 4.2.6.8 and 6.1.1.4'
Ni Ni 0.3393 1.1124 'International Tables Vol C Tables 4.2.6.8 and 6.1.1.4'

loop_
_geom_angle_atom_site_label_1
_geom_angle_atom_site_label_2
_geom_angle_atom_site_label_3
_geom_angle
_geom_angle_site_symmetry_1
_geom_angle_site_symmetry_3
_geom_angle_publ_flag
O1' Ni1 O1 82.8(6) . . ?
O1' Ni1 C15 92.2(5) . . ?
O1 Ni1 C15 174.2(4) . . ?
O1' Ni1 O1 14.1(5) . 3_665 ?
O1 Ni1 O1 82.1(5) . 3_665 ?
C15 Ni1 O1 93.9(4) . 3_665 ?
O1' Ni1 O1' 82.5(7) . 3_665 ?
O1 Ni1 O1' 13.8(5) . 3_665 ?
C15 Ni1 O1' 168.0(3) . 3_665 ?
O1 Ni1 O1' 78.4(5) 3_665 3_665 ?
O1' Ni1 Cl1 160.6(4) . . ?
O1 Ni1 Cl1 88.4(4) . . ?
C15 Ni1 Cl1 95.42(12) . . ?
O1 Ni1 Cl1 170.0(4) 3_665 . ?
O1' Ni1 Cl1 93.0(4) 3_665 . ?
O1' Ni1 Cl1' 174.2(5) . . ?
O1 Ni1 Cl1' 91.9(4) . . ?
C15 Ni1 Cl1' 92.87(12) . . ?
O1 Ni1 Cl1' 166.9(3) 3_665 . ?
O1' Ni1 Cl1' 93.0(5) 3_665 . ?
Cl1 Ni1 Cl1' 15.22(10) . . ?
O1' Ni1 Ni1 42.7(5) . 3_665 ?
O1 Ni1 Ni1 41.8(4) . 3_665 ?
C15 Ni1 Ni1 134.01(6) . 3_665 ?
O1 Ni1 Ni1 40.3(4) 3_665 3_665 ?
O1' Ni1 Ni1 39.7(5) 3_665 3_665 ?
Cl1 Ni1 Ni1 130.10(11) . 3_665 ?
Cl1' Ni1 Ni1 132.64(10) . 3_665 ?
Ni1 O1 Ni1 98.0(5) . 3_665 ?
Ni1 O1 H1 105(4) . . ?
Ni1 O1 H1 79(4) 3_665 . ?
Ni1 O1' Ni1 97.5(7) . 3_665 ?
Ni1 O1' H1' 127(4) . . ?
Ni1 O1' H1' 109(4) 3_665 . ?
C15 N1 C13 110.88(17) . . ?
C15 N1 C6 123.46(17) . . ?
C13 N1 C6 125.61(17) . . ?
C15 N2 C14 111.27(17) . . ?
C15 N2 C16 125.11(17) . . ?
C14 N2 C16 123.62(18) . . ?
C6 C1 C2 116.2(2) . . ?
C6 C1 C7 121.8(2) . . ?
C2 C1 C7 122.0(2) . . ?
C3 C2 C1 121.0(3) . . ?
C3 C2 H2 124.0(17) . . ?
C1 C2 H2 114.9(17) . . ?
C4 C3 C2 121.3(3) . . ?
C4 C3 H3 123.4(18) . . ?
C2 C3 H3 115.3(18) . . ?
C3 C4 C5 121.0(3) . . ?
C3 C4 H4 120.2(19) . . ?
C5 C4 H4 119(2) . . ?
C4 C5 C6 116.6(2) . . ?
C4 C5 C10 120.6(2) . . ?
C6 C5 C10 122.7(2) . . ?
C1 C6 C5 123.9(2) . . ?
C1 C6 N1 118.07(19) . . ?
C5 C6 N1 118.0(2) . . ?
C1 C7 C9 113.8(3) . . ?
C1 C7 C8 110.3(3) . . ?
C9 C7 C8 109.9(3) . . ?
C1 C7 H7 109.2(15) . . ?
C9 C7 H7 106.6(15) . . ?
C8 C7 H7 106.7(16) . . ?
C7 C8 H8A 104(2) . . ?
C7 C8 H8B 109(2) . . ?
H8A C8 H8B 108(3) . . ?
C7 C8 H8C 110.3(18) . . ?
H8A C8 H8C 106(3) . . ?
H8B C8 H8C 118(3) . . ?
C7 C9 H9A 108.7(15) . . ?
C7 C9 H9B 114(2) . . ?
H9A C9 H9B 108(3) . . ?
C7 C9 H9C 114(2) . . ?
H9A C9 H9C 106(3) . . ?
H9B C9 H9C 106(3) . . ?
C5 C10 C12 113.0(3) . . ?
C5 C10 C11 110.4(2) . . ?
C12 C10 C11 110.8(3) . . ?
C5 C10 H10 106.3(15) . . ?
C12 C10 H10 103.7(16) . . ?
C11 C10 H10 112.4(16) . . ?
C10 C11 H11A 106.2(18) . . ?
C10 C11 H11B 111.8(18) . . ?
H11A C11 H11B 107(3) . . ?
C10 C11 H11C 110.6(17) . . ?
H11A C11 H11C 112(2) . . ?
H11B C11 H11C 109(2) . . ?
C10 C12 H12A 109(2) . . ?
C10 C12 H12B 109(3) . . ?
H12A C12 H12B 104(3) . . ?
C10 C12 H12C 109(2) . . ?
H12A C12 H12C 118(3) . . ?
H12B C12 H12C 106(3) . . ?
C14 C13 N1 106.90(19) . . ?
C14 C13 H13 132.8(15) . . ?
N1 C13 H13 120.2(15) . . ?
C13 C14 N2 107.0(2) . . ?
C13 C14 H14 131.8(15) . . ?
N2 C14 H14 121.2(15) . . ?
N2 C15 N1 103.92(17) . . ?
N2 C15 Ni1 127.69(15) . . ?
N1 C15 Ni1 128.12(15) . . ?
C17 C16 C21 123.2(2) . . ?
C17 C16 N2 118.0(2) . . ?
C21 C16 N2 118.82(19) . . ?
C18 C17 C16 116.8(2) . . ?
C18 C17 C22 120.2(2) . . ?
C16 C17 C22 123.1(2) . . ?
C19 C18 C17 121.5(3) . . ?
C19 C18 H18 121.9(17) . . ?
C17 C18 H18 116.5(17) . . ?
C18 C19 C20 120.5(3) . . ?
C18 C19 H19 120.2(19) . . ?
C20 C19 H19 119.3(19) . . ?
C19 C20 C21 121.3(3) . . ?
C19 C20 H20 122.0(17) . . ?
C21 C20 H20 116.7(17) . . ?
C20 C21 C16 116.8(2) . . ?
C20 C21 C25 120.6(2) . . ?
C16 C21 C25 122.6(2) . . ?
C17 C22 C23 111.9(3) . . ?
C17 C22 C24 111.5(3) . . ?
C23 C22 C24 110.3(3) . . ?
C17 C22 H22 108.7(15) . . ?
C23 C22 H22 106.7(15) . . ?
C24 C22 H22 107.6(15) . . ?
C22 C23 H23A 112.9(17) . . ?
C22 C23 H23B 108(2) . . ?
H23A C23 H23B 103(3) . . ?
C22 C23 H23C 111.9(19) . . ?
H23A C23 H23C 109(3) . . ?
H23B C23 H23C 112(3) . . ?
C22 C24 H24A 111(2) . . ?
C22 C24 H24B 111(2) . . ?
H24A C24 H24B 108(3) . . ?
C22 C24 H24C 103(3) . . ?
H24A C24 H24C 110(3) . . ?
H24B C24 H24C 114(3) . . ?
C26' C25 C26 29.5(4) . . ?
C26' C25 C21 121.3(5) . . ?
C26 C25 C21 110.3(4) . . ?
C26' C25 C27 121.2(5) . . ?
C26 C25 C27 113.9(4) . . ?
C21 C25 C27 114.4(2) . . ?
C26' C25 H25 77(2) . . ?
C26 C25 H25 107(2) . . ?
C21 C25 H25 110(2) . . ?
C27 C25 H25 101(2) . . ?
C25 C26 H26A 113(4) . . ?
C25 C26 H26B 107(4) . . ?
H26A C26 H26B 109(5) . . ?
C25 C26 H26C 106(4) . . ?
H26A C26 H26C 122(5) . . ?
H26B C26 H26C 98(5) . . ?
C25 C26 H26D 96(3) . . ?
H26A C26 H26D 31(4) . . ?
H26B C26 H26D 139(4) . . ?
H26C C26 H26D 108(5) . . ?
C25 C26 H26E 96(3) . . ?
H26A C26 H26E 101(5) . . ?
H26B C26 H26E 130(5) . . ?
H26C C26 H26E 33(4) . . ?
H26D C26 H26E 78(4) . . ?
C25 C26' H25 42.3(15) . . ?
C25 C26' H26A 113(3) . . ?
H25 C26' H26A 132(4) . . ?
C25 C26' H26C 108(4) . . ?
H25 C26' H26C 125(4) . . ?
H26A C26' H26C 99(5) . . ?
C25 C26' H26D 123(4) . . ?
H25 C26' H26D 113(3) . . ?
H26A C26' H26D 36(4) . . ?
H26C C26' H26D 121(5) . . ?
C25 C26' H26E 125(3) . . ?
H25 C26' H26E 112(4) . . ?
H26A C26' H26E 114(5) . . ?
H26C C26' H26E 37(4) . . ?
H26D C26' H26E 112(5) . . ?
C25 C27 H27A 113.5(19) . . ?
C25 C27 H27B 111.0(19) . . ?
H27A C27 H27B 112(3) . . ?
C25 C27 H27C 107.4(18) . . ?
H27A C27 H27C 106(3) . . ?
H27B C27 H27C 106(3) . . ?

loop_
_geom_bond_atom_site_label_1
_geom_bond_atom_site_label_2
_geom_bond_distance
_geom_bond_site_symmetry_2
_geom_bond_publ_flag
Ni1 O1' 1.824(16) . ?
Ni1 O1 1.847(13) . ?
Ni1 C15 1.856(2) . ?
Ni1 O1 1.904(12) 3_665 ?
Ni1 O1' 1.938(15) 3_665 ?
Ni1 Cl1 2.122(4) . ?
Ni1 Cl1' 2.166(4) . ?
Ni1 Ni1 2.8300(5) 3_665 ?
O1 Ni1 1.904(12) 3_665 ?
O1 H1 0.82(2) . ?
O1' Ni1 1.938(15) 3_665 ?
O1' H1' 0.814(19) . ?
N1 C15 1.362(3) . ?
N1 C13 1.390(3) . ?
N1 C6 1.448(3) . ?
N2 C15 1.358(3) . ?
N2 C14 1.383(3) . ?
N2 C16 1.446(3) . ?
C1 C6 1.399(3) . ?
C1 C2 1.400(3) . ?
C1 C7 1.517(4) . ?
C2 C3 1.380(4) . ?
C2 H2 0.91(3) . ?
C3 C4 1.367(4) . ?
C3 H3 0.89(3) . ?
C4 C5 1.395(4) . ?
C4 H4 0.98(3) . ?
C5 C6 1.404(3) . ?
C5 C10 1.522(4) . ?
C7 C9 1.518(4) . ?
C7 C8 1.531(4) . ?
C7 H7 0.92(2) . ?
C8 H8A 0.95(3) . ?
C8 H8B 1.06(4) . ?
C8 H8C 1.06(4) . ?
C9 H9A 1.05(3) . ?
C9 H9B 1.04(4) . ?
C9 H9C 0.91(4) . ?
C10 C12 1.531(4) . ?
C10 C11 1.536(4) . ?
C10 H10 0.99(3) . ?
C11 H11A 1.03(3) . ?
C11 H11B 1.05(4) . ?
C11 H11C 1.07(3) . ?
C12 H12A 1.12(4) . ?
C12 H12B 0.93(4) . ?
C12 H12C 1.08(4) . ?
C13 C14 1.334(3) . ?
C13 H13 0.92(2) . ?
C14 H14 0.93(2) . ?
C16 C17 1.398(3) . ?
C16 C21 1.400(3) . ?
C17 C18 1.398(4) . ?
C17 C22 1.512(4) . ?
C18 C19 1.367(4) . ?
C18 H18 0.95(3) . ?
C19 C20 1.375(4) . ?
C19 H19 0.95(3) . ?
C20 C21 1.397(3) . ?
C20 H20 0.92(3) . ?
C21 C25 1.504(3) . ?
C22 C23 1.525(4) . ?
C22 C24 1.543(4) . ?
C22 H22 0.97(3) . ?
C23 H23A 1.09(3) . ?
C23 H23B 0.92(3) . ?
C23 H23C 1.03(3) . ?
C24 H24A 1.08(5) . ?
C24 H24B 1.08(4) . ?
C24 H24C 0.98(4) . ?
C25 C26' 1.352(9) . ?
C25 C26 1.484(8) . ?
C25 C27 1.509(4) . ?
C25 H25 1.05(4) . ?
C26 H26A 0.95(8) . ?
C26 H26B 0.92(6) . ?
C26 H26C 0.97(8) . ?
C26 H26D 1.24(6) . ?
C26 H26E 1.24(6) . ?
C26' H25 1.51(4) . ?
C26' H26A 1.10(7) . ?
C26' H26C 1.11(7) . ?
C26' H26D 0.95(7) . ?
C26' H26E 0.93(6) . ?
C27 H27A 0.99(3) . ?
C27 H27B 0.92(3) . ?
C27 H27C 1.00(3) . ?

loop_
_geom_torsion_atom_site_label_1
_geom_torsion_atom_site_label_2
_geom_torsion_atom_site_label_3
_geom_torsion_atom_site_label_4
_geom_torsion
_geom_torsion_site_symmetry_1
_geom_torsion_site_symmetry_2
_geom_torsion_site_symmetry_3
_geom_torsion_site_symmetry_4
_geom_torsion_publ_flag
O1' Ni1 O1 Ni1 -14.2(5) . . . 3_665 ?
C15 Ni1 O1 Ni1 -46(3) . . . 3_665 ?
O1 Ni1 O1 Ni1 0.0 3_665 . . 3_665 ?
O1' Ni1 O1 Ni1 74(3) 3_665 . . 3_665 ?
Cl1 Ni1 O1 Ni1 -176.9(3) . . . 3_665 ?
Cl1' Ni1 O1 Ni1 168.3(3) . . . 3_665 ?
O1 Ni1 O1' Ni1 13.9(5) . . . 3_665 ?
C15 Ni1 O1' Ni1 -169.2(3) . . . 3_665 ?
O1 Ni1 O1' Ni1 -72(3) 3_665 . . 3_665 ?
O1' Ni1 O1' Ni1 0.0 3_665 . . 3_665 ?
Cl1 Ni1 O1' Ni1 77.5(13) . . . 3_665 ?
Cl1' Ni1 O1' Ni1 39(3) . . . 3_665 ?
C6 C1 C2 C3 -0.5(4) . . . . ?
C7 C1 C2 C3 -178.9(2) . . . . ?
C1 C2 C3 C4 1.8(4) . . . . ?
C2 C3 C4 C5 -1.1(4) . . . . ?
C3 C4 C5 C6 -0.7(4) . . . . ?
C3 C4 C5 C10 175.8(2) . . . . ?
C2 C1 C6 C5 -1.4(3) . . . . ?
C7 C1 C6 C5 177.0(2) . . . . ?
C2 C1 C6 N1 177.64(19) . . . . ?
C7 C1 C6 N1 -3.9(3) . . . . ?
C4 C5 C6 C1 2.0(3) . . . . ?
C10 C5 C6 C1 -174.4(2) . . . . ?
C4 C5 C6 N1 -177.0(2) . . . . ?
C10 C5 C6 N1 6.5(3) . . . . ?
C15 N1 C6 C1 -76.8(3) . . . . ?
C13 N1 C6 C1 100.5(3) . . . . ?
C15 N1 C6 C5 102.3(2) . . . . ?
C13 N1 C6 C5 -80.4(3) . . . . ?
C6 C1 C7 C9 152.4(3) . . . . ?
C2 C1 C7 C9 -29.2(4) . . . . ?
C6 C1 C7 C8 -83.4(3) . . . . ?
C2 C1 C7 C8 94.9(3) . . . . ?
C4 C5 C10 C12 44.2(3) . . . . ?
C6 C5 C10 C12 -139.5(2) . . . . ?
C4 C5 C10 C11 -80.5(3) . . . . ?
C6 C5 C10 C11 95.8(3) . . . . ?
C15 N1 C13 C14 0.1(3) . . . . ?
C6 N1 C13 C14 -177.5(2) . . . . ?
N1 C13 C14 N2 0.2(3) . . . . ?
C15 N2 C14 C13 -0.4(3) . . . . ?
C16 N2 C14 C13 178.60(19) . . . . ?
C14 N2 C15 N1 0.5(2) . . . . ?
C16 N2 C15 N1 -178.54(18) . . . . ?
C14 N2 C15 Ni1 -173.84(15) . . . . ?
C16 N2 C15 Ni1 7.2(3) . . . . ?
C13 N1 C15 N2 -0.3(2) . . . . ?
C6 N1 C15 N2 177.33(17) . . . . ?
C13 N1 C15 Ni1 173.93(15) . . . . ?
C6 N1 C15 Ni1 -8.4(3) . . . . ?
O1' Ni1 C15 N2 116.9(3) . . . . ?
O1 Ni1 C15 N2 148(3) . . . . ?
O1 Ni1 C15 N2 102.9(3) 3_665 . . . ?
O1' Ni1 C15 N2 53(2) 3_665 . . . ?
Cl1 Ni1 C15 N2 -80.90(19) . . . . ?
Cl1' Ni1 C15 N2 -65.85(19) . . . . ?
Ni1 Ni1 C15 N2 106.68(16) 3_665 . . . ?
O1' Ni1 C15 N1 -56.1(3) . . . . ?
O1 Ni1 C15 N1 -25(3) . . . . ?
O1 Ni1 C15 N1 -70.1(3) 3_665 . . . ?
O1' Ni1 C15 N1 -120(2) 3_665 . . . ?
Cl1 Ni1 C15 N1 106.13(19) . . . . ?
Cl1' Ni1 C15 N1 121.18(19) . . . . ?
Ni1 Ni1 C15 N1 -66.3(2) 3_665 . . . ?
C15 N2 C16 C17 105.0(2) . . . . ?
C14 N2 C16 C17 -73.9(3) . . . . ?
C15 N2 C16 C21 -76.0(3) . . . . ?
C14 N2 C16 C21 105.2(2) . . . . ?
C21 C16 C17 C18 -1.7(3) . . . . ?
N2 C16 C17 C18 177.3(2) . . . . ?
C21 C16 C17 C22 177.0(2) . . . . ?
N2 C16 C17 C22 -4.0(3) . . . . ?
C16 C17 C18 C19 0.7(4) . . . . ?
C22 C17 C18 C19 -178.0(3) . . . . ?
C17 C18 C19 C20 1.1(5) . . . . ?
C18 C19 C20 C21 -2.0(5) . . . . ?
C19 C20 C21 C16 1.1(4) . . . . ?
C19 C20 C21 C25 -178.0(3) . . . . ?
C17 C16 C21 C20 0.8(3) . . . . ?
N2 C16 C21 C20 -178.2(2) . . . . ?
C17 C16 C21 C25 179.9(2) . . . . ?
N2 C16 C21 C25 0.9(3) . . . . ?
C18 C17 C22 C23 -74.9(3) . . . . ?
C16 C17 C22 C23 106.4(3) . . . . ?
C18 C17 C22 C24 49.1(4) . . . . ?
C16 C17 C22 C24 -129.6(3) . . . . ?
C20 C21 C25 C26' 118.8(6) . . . . ?
C16 C21 C25 C26' -60.2(6) . . . . ?
C20 C21 C25 C26 88.3(4) . . . . ?
C16 C21 C25 C26 -90.8(4) . . . . ?
C20 C21 C25 C27 -41.7(4) . . . . ?
C16 C21 C25 C27 139.2(3) . . . . ?
